data_7705205
loop_
_publ_author_name
'Siewert, Jan-Erik'
'Schumann, Andr\'e'
'Fischer, Malte'
'Schmidt, Christoph'
'Taeufer, Tobias'
'Hering-Junghans, Christian'

_publ_section_title
;
 Terphenyl(bisamino)phosphines: electron-rich ligands for gold-catalysis.
;
_journal_issue 35
_journal_name_full 'Dalton transactions (Cambridge, England : 2003)'
_journal_page_first 12354
_journal_page_last 12364
_journal_paper_doi 10.1039/d0dt02435j
_journal_volume 49
_journal_year 2020
_chemical_formula_moiety 'C28 H37 Au Cl N2 P'
_chemical_formula_sum 'C28 H37 Au Cl N2 P'
_chemical_formula_weight 664.98
_space_group_crystal_system orthorhombic
_space_group_IT_number 33
_space_group_name_Hall 'P 2c -2n'
_space_group_name_H-M_alt 'P n a 21'
_atom_sites_solution_hydrogens geom
_audit_creation_method SHELXL-2014/7
_audit_update_record
;
2020-07-07 deposited with the CCDC.	2020-08-18 downloaded from the CCDC.
;
_cell_angle_alpha 90
_cell_angle_beta 90
_cell_angle_gamma 90
_cell_formula_units_Z 4
_cell_length_a 22.6214(7)
_cell_length_b 8.4955(3)
_cell_length_c 14.1420(4)
_cell_measurement_reflns_used 9977
_cell_measurement_temperature 150(2)
_cell_measurement_theta_max 30.53
_cell_measurement_theta_min 2.88
_cell_volume 2717.81(15)
_computing_cell_refinement 'SAINT (Bruker, 2013)'
_computing_data_collection 'APEX2 (Bruker, 2014)'
_computing_data_reduction SAINT
_computing_molecular_graphics 'ORTEP-3v2.01 (Farrugia, 1997)'
_computing_publication_material 'SHELXL-2014/7 (Sheldrick, 2014)'
_computing_structure_refinement 'SHELXL-2014/7 (Sheldrick, 2014)'
_computing_structure_solution 'SHELXT-2014 (Sheldrick, 2014)'
_diffrn_ambient_temperature 150(2)
_diffrn_measured_fraction_theta_full 1.000
_diffrn_measured_fraction_theta_max 1.000
_diffrn_measurement_device_type 'Bruker APEX-II CCD'
_diffrn_measurement_method '\f and \w scans'
_diffrn_radiation_type MoK\a
_diffrn_radiation_wavelength 0.71073
_diffrn_reflns_av_R_equivalents 0.0535
_diffrn_reflns_av_unetI/netI 0.0376
_diffrn_reflns_Laue_measured_fraction_full 1.000
_diffrn_reflns_Laue_measured_fraction_max 1.000
_diffrn_reflns_limit_h_max 31
_diffrn_reflns_limit_h_min -31
_diffrn_reflns_limit_k_max 11
_diffrn_reflns_limit_k_min -11
_diffrn_reflns_limit_l_max 19
_diffrn_reflns_limit_l_min -18
_diffrn_reflns_number 38610
_diffrn_reflns_point_group_measured_fraction_full 0.932
_diffrn_reflns_point_group_measured_fraction_max 0.895
_diffrn_reflns_theta_full 25.242
_diffrn_reflns_theta_max 29.995
_diffrn_reflns_theta_min 1.800
_diffrn_source 'fine-focus sealed tube'
_exptl_absorpt_coefficient_mu 5.589
_exptl_absorpt_correction_T_max 0.47
_exptl_absorpt_correction_T_min 0.31
_exptl_absorpt_correction_type multi-scan
_exptl_absorpt_process_details 'SADABS (Bruker, 2014)'
_exptl_crystal_colour colourless
_exptl_crystal_density_diffrn 1.625
_exptl_crystal_description prism
_exptl_crystal_F_000 1320
_exptl_crystal_size_max 0.334
_exptl_crystal_size_mid 0.296
_exptl_crystal_size_min 0.161
_refine_diff_density_max 1.433
_refine_diff_density_min -0.898
_refine_diff_density_rms 0.084
_refine_ls_abs_structure_details
;
 Flack x determined using 2495 quotients [(I+)-(I-)]/[(I+)+(I-)]
 (Parsons, Flack and Wagner, Acta Cryst. B69 (2013) 249-259).
;
_refine_ls_abs_structure_Flack 0.007(6)
_refine_ls_extinction_method none
_refine_ls_goodness_of_fit_ref 1.025
_refine_ls_hydrogen_treatment constr
_refine_ls_matrix_type full
_refine_ls_number_parameters 308
_refine_ls_number_reflns 7081
_refine_ls_number_restraints 1
_refine_ls_restrained_S_all 1.025
_refine_ls_R_factor_all 0.0293
_refine_ls_R_factor_gt 0.0260
_refine_ls_shift/su_max 0.002
_refine_ls_shift/su_mean 0.000
_refine_ls_structure_factor_coef Fsqd
_refine_ls_weighting_details 'w=1/[\s^2^(Fo^2^)+(0.0306P)^2^] where P=(Fo^2^+2Fc^2^)/3'
_refine_ls_weighting_scheme calc
_refine_ls_wR_factor_gt 0.0588
_refine_ls_wR_factor_ref 0.0601
_reflns_Friedel_coverage 0.726
_reflns_Friedel_fraction_full 0.858
_reflns_Friedel_fraction_max 0.782
_reflns_number_gt 6527
_reflns_number_total 7081
_reflns_threshold_expression 'I > 2\s(I)'
_cod_data_source_file d0dt02435j2.cif
_cod_data_source_block ax1653_TerPAuCl_NMe2_2_cmp2a
_cod_depositor_comments 'Adding full bibliography for 7705201--7705209.cif.'
_cod_database_code 7705205
_shelx_shelxl_version_number 2014/7
_shelx_space_group_comment
;
The symmetry employed for this shelxl refinement is uniquely defined
by the following loop, which should always be used as a source of
symmetry information in preference to the above space-group names.
They are only intended as comments.
;
_shelx_estimated_absorpt_t_min 0.257
_shelx_estimated_absorpt_t_max 0.466

loop_
_space_group_symop_operation_xyz
'x, y, z'
'-x, -y, z+1/2'
'-x+1/2, y+1/2, z+1/2'
'x+1/2, -y+1/2, z'

loop_
_atom_site_label
_atom_site_type_symbol
_atom_site_fract_x
_atom_site_fract_y
_atom_site_fract_z
_atom_site_U_iso_or_equiv
_atom_site_adp_type
_atom_site_occupancy
_atom_site_site_symmetry_order
_atom_site_calc_flag
_atom_site_refinement_flags_posn
_atom_site_refinement_flags_adp
_atom_site_refinement_flags_occupancy
_atom_site_disorder_assembly
_atom_site_disorder_group
Au1 Au 0.42598(2) 0.70729(2) 0.25563(2) 0.02716(5) Uani 1 1 d . . . . .
Cl1 Cl 0.43824(7) 0.8424(2) 0.11590(11) 0.0504(3) Uani 1 1 d . . . . .
P1 P 0.41611(4) 0.58522(12) 0.39486(8) 0.0197(2) Uani 1 1 d . . . . .
N1 N 0.44163(17) 0.4022(4) 0.3946(3) 0.0292(8) Uani 1 1 d . . . . .
N2 N 0.45277(17) 0.6873(4) 0.4757(3) 0.0251(8) Uani 1 1 d . . . . .
C1 C 0.33857(18) 0.5460(5) 0.4280(3) 0.0181(8) Uani 1 1 d . . . . .
C2 C 0.31246(17) 0.5876(4) 0.5153(3) 0.0182(7) Uani 1 1 d . . . . .
C3 C 0.25537(18) 0.5355(5) 0.5360(3) 0.0227(8) Uani 1 1 d . . . . .
H3 H 0.2380 0.5636 0.5948 0.027 Uiso 1 1 calc R U . . .
C4 C 0.22345(18) 0.4443(5) 0.4734(3) 0.0268(9) Uani 1 1 d . . . . .
H4 H 0.1856 0.4050 0.4903 0.032 Uiso 1 1 calc R U . . .
C5 C 0.24752(18) 0.4109(5) 0.3854(3) 0.0256(8) Uani 1 1 d . . . . .
H5 H 0.2251 0.3518 0.3411 0.031 Uiso 1 1 calc R U . . .
C6 C 0.30385(17) 0.4623(4) 0.3607(3) 0.0202(7) Uani 1 1 d . . . . .
C7 C 0.33879(19) 0.6970(4) 0.5874(3) 0.0198(8) Uani 1 1 d . . . . .
C8 C 0.35539(18) 0.6428(5) 0.6770(3) 0.0220(8) Uani 1 1 d . . . . .
C9 C 0.37500(17) 0.7502(5) 0.7450(4) 0.0253(9) Uani 1 1 d . . . . .
H9 H 0.3861 0.7126 0.8058 0.030 Uiso 1 1 calc R U . . .
C10 C 0.37872(19) 0.9109(5) 0.7261(3) 0.0293(9) Uani 1 1 d . . . . .
C11 C 0.3595(2) 0.9618(5) 0.6382(3) 0.0288(9) Uani 1 1 d . . . . .
H11 H 0.3606 1.0712 0.6245 0.035 Uiso 1 1 calc R U . . .
C12 C 0.33894(19) 0.8600(5) 0.5698(3) 0.0245(8) Uani 1 1 d . . . . .
C13 C 0.3542(2) 0.4702(5) 0.7029(3) 0.0304(9) Uani 1 1 d . . . . .
H13A H 0.3910 0.4422 0.7355 0.046 Uiso 1 1 calc R U . . .
H13B H 0.3503 0.4067 0.6454 0.046 Uiso 1 1 calc R U . . .
H13C H 0.3205 0.4496 0.7448 0.046 Uiso 1 1 calc R U . . .
C14 C 0.4027(2) 1.0239(6) 0.7981(4) 0.0414(12) Uani 1 1 d . . . . .
H14A H 0.4390 1.0722 0.7739 0.062 Uiso 1 1 calc R U . . .
H14B H 0.4114 0.9672 0.8568 0.062 Uiso 1 1 calc R U . . .
H14C H 0.3733 1.1061 0.8107 0.062 Uiso 1 1 calc R U . . .
C15 C 0.3166(2) 0.9232(5) 0.4765(3) 0.0317(10) Uani 1 1 d . . . . .
H15A H 0.3103 1.0370 0.4817 0.048 Uiso 1 1 calc R U . . .
H15B H 0.2792 0.8716 0.4604 0.048 Uiso 1 1 calc R U . . .
H15C H 0.3458 0.9019 0.4269 0.048 Uiso 1 1 calc R U . . .
C16 C 0.32090(14) 0.4406(4) 0.2573(4) 0.0210(6) Uani 1 1 d . . . . .
C17 C 0.3438(2) 0.2997(4) 0.2214(3) 0.0245(9) Uani 1 1 d . . . . .
C18 C 0.3563(2) 0.2892(5) 0.1252(3) 0.0279(9) Uani 1 1 d . . . . .
H18 H 0.3740 0.1959 0.1013 0.034 Uiso 1 1 calc R U . . .
C19 C 0.3437(2) 0.4102(6) 0.0634(3) 0.0286(9) Uani 1 1 d . . . . .
C20 C 0.3177(2) 0.5446(5) 0.0995(3) 0.0296(10) Uani 1 1 d . . . . .
H20 H 0.3077 0.6275 0.0574 0.035 Uiso 1 1 calc R U . . .
C21 C 0.30587(19) 0.5629(5) 0.1953(3) 0.0252(8) Uani 1 1 d . . . . .
C22 C 0.3528(3) 0.1568(6) 0.2823(3) 0.0417(13) Uani 1 1 d . . . . .
H22A H 0.3238 0.0760 0.2651 0.063 Uiso 1 1 calc R U . . .
H22B H 0.3477 0.1855 0.3489 0.063 Uiso 1 1 calc R U . . .
H22C H 0.3928 0.1155 0.2725 0.063 Uiso 1 1 calc R U . . .
C23 C 0.3562(3) 0.3947(7) -0.0410(3) 0.0400(12) Uani 1 1 d . . . . .
H23A H 0.3414 0.4879 -0.0742 0.060 Uiso 1 1 calc R U . . .
H23B H 0.3365 0.3005 -0.0656 0.060 Uiso 1 1 calc R U . . .
H23C H 0.3989 0.3854 -0.0510 0.060 Uiso 1 1 calc R U . . .
C24 C 0.2751(2) 0.7100(5) 0.2289(4) 0.0329(11) Uani 1 1 d . . . . .
H24A H 0.2699 0.7825 0.1757 0.049 Uiso 1 1 calc R U . . .
H24B H 0.2990 0.7608 0.2780 0.049 Uiso 1 1 calc R U . . .
H24C H 0.2363 0.6824 0.2550 0.049 Uiso 1 1 calc R U . . .
C25 C 0.4974(2) 0.3712(7) 0.3472(5) 0.0502(15) Uani 1 1 d . . . . .
H25A H 0.5297 0.3765 0.3932 0.075 Uiso 1 1 calc R U . . .
H25B H 0.5037 0.4501 0.2977 0.075 Uiso 1 1 calc R U . . .
H25C H 0.4963 0.2660 0.3188 0.075 Uiso 1 1 calc R U . . .
C26 C 0.4292(2) 0.2863(5) 0.4694(5) 0.0366(13) Uani 1 1 d . . . . .
H26A H 0.4251 0.1815 0.4412 0.055 Uiso 1 1 calc R U . . .
H26B H 0.3924 0.3147 0.5017 0.055 Uiso 1 1 calc R U . . .
H26C H 0.4618 0.2856 0.5150 0.055 Uiso 1 1 calc R U . . .
C27 C 0.4729(2) 0.8485(6) 0.4611(4) 0.0355(11) Uani 1 1 d . . . . .
H27A H 0.4555 0.9169 0.5095 0.053 Uiso 1 1 calc R U . . .
H27B H 0.4606 0.8845 0.3983 0.053 Uiso 1 1 calc R U . . .
H27C H 0.5161 0.8524 0.4658 0.053 Uiso 1 1 calc R U . . .
C28 C 0.4764(2) 0.6182(6) 0.5624(3) 0.0334(10) Uani 1 1 d . . . . .
H28A H 0.5181 0.5915 0.5532 0.050 Uiso 1 1 calc R U . . .
H28B H 0.4541 0.5227 0.5779 0.050 Uiso 1 1 calc R U . . .
H28C H 0.4727 0.6941 0.6143 0.050 Uiso 1 1 calc R U . . .

loop_
_atom_site_aniso_label
_atom_site_aniso_U_11
_atom_site_aniso_U_22
_atom_site_aniso_U_33
_atom_site_aniso_U_23
_atom_site_aniso_U_13
_atom_site_aniso_U_12
Au1 0.03296(8) 0.02755(8) 0.02097(8) 0.00274(9) 0.00936(8) -0.00224(5)
Cl1 0.0670(9) 0.0516(7) 0.0324(7) 0.0168(7) 0.0199(7) 0.0029(7)
P1 0.0233(5) 0.0174(4) 0.0183(5) -0.0005(4) 0.0038(4) -0.0006(4)
N1 0.0284(17) 0.0213(17) 0.038(2) -0.0043(16) 0.0029(17) 0.0041(14)
N2 0.0281(19) 0.0234(17) 0.0238(19) -0.0025(14) 0.0008(15) -0.0058(14)
C1 0.024(2) 0.0153(18) 0.0153(18) 0.0035(14) 0.0009(15) 0.0001(14)
C2 0.0234(18) 0.0174(17) 0.0138(17) 0.0031(13) -0.0001(14) 0.0008(13)
C3 0.0248(19) 0.0246(19) 0.0186(18) 0.0038(16) 0.0038(15) 0.0000(15)
C4 0.023(2) 0.031(2) 0.026(2) 0.0060(17) -0.0020(17) -0.0063(17)
C5 0.028(2) 0.028(2) 0.0211(19) 0.0020(16) -0.0035(17) -0.0061(16)
C6 0.0285(19) 0.0164(18) 0.0157(17) 0.0038(14) -0.0005(14) 0.0012(14)
C7 0.0215(18) 0.0208(19) 0.0172(19) 0.0009(14) 0.0031(15) -0.0003(14)
C8 0.0246(19) 0.024(2) 0.0177(18) -0.0010(16) 0.0024(15) -0.0021(15)
C9 0.0231(17) 0.0336(18) 0.019(3) -0.0016(18) 0.0005(17) 0.0015(14)
C10 0.027(2) 0.033(2) 0.028(2) -0.0109(17) 0.0035(16) -0.0018(17)
C11 0.034(2) 0.022(2) 0.030(2) -0.0057(17) 0.0086(18) -0.0039(17)
C12 0.029(2) 0.023(2) 0.0212(19) 0.0004(16) 0.0050(16) 0.0002(16)
C13 0.042(3) 0.026(2) 0.023(2) 0.0060(17) -0.0057(18) -0.0044(19)
C14 0.046(3) 0.038(3) 0.040(3) -0.018(2) -0.002(2) -0.009(2)
C15 0.048(3) 0.019(2) 0.027(2) 0.0036(16) 0.001(2) 0.0059(18)
C16 0.0254(15) 0.0217(14) 0.0158(14) 0.001(2) -0.003(2) -0.0033(12)
C17 0.035(2) 0.020(2) 0.0180(18) -0.0020(14) -0.0013(17) -0.0035(15)
C18 0.036(2) 0.027(2) 0.021(2) -0.0052(16) 0.0009(18) -0.0003(16)
C19 0.033(2) 0.034(2) 0.0183(19) 0.0006(17) -0.0019(17) -0.0075(18)
C20 0.042(3) 0.029(2) 0.018(2) 0.0062(17) -0.0045(19) -0.001(2)
C21 0.030(2) 0.024(2) 0.0214(19) 0.0012(16) -0.0031(16) -0.0008(16)
C22 0.072(4) 0.023(2) 0.031(3) -0.0008(17) -0.006(2) 0.001(2)
C23 0.054(3) 0.052(3) 0.0134(19) -0.001(2) 0.005(2) -0.003(2)
C24 0.043(3) 0.029(2) 0.027(2) 0.0063(16) -0.0035(19) 0.0115(18)
C25 0.039(3) 0.042(3) 0.070(4) -0.014(3) 0.015(3) 0.010(2)
C26 0.049(3) 0.021(3) 0.039(3) 0.0046(19) -0.007(2) 0.0079(18)
C27 0.042(3) 0.029(2) 0.035(3) -0.006(2) 0.004(2) -0.015(2)
C28 0.031(2) 0.046(3) 0.024(2) -0.004(2) -0.0036(18) -0.004(2)

loop_
_atom_type_symbol
_atom_type_description
_atom_type_scat_dispersion_real
_atom_type_scat_dispersion_imag
_atom_type_scat_source
C C 0.0033 0.0016 'International Tables Vol C Tables 4.2.6.8 and 6.1.1.4'
H H 0.0000 0.0000 'International Tables Vol C Tables 4.2.6.8 and 6.1.1.4'
N N 0.0061 0.0033 'International Tables Vol C Tables 4.2.6.8 and 6.1.1.4'
P P 0.1023 0.0942 'International Tables Vol C Tables 4.2.6.8 and 6.1.1.4'
Cl Cl 0.1484 0.1585 'International Tables Vol C Tables 4.2.6.8 and 6.1.1.4'
Au Au -2.0133 8.8022 'International Tables Vol C Tables 4.2.6.8 and 6.1.1.4'

loop_
_geom_angle_atom_site_label_1
_geom_angle_atom_site_label_2
_geom_angle_atom_site_label_3
_geom_angle
_geom_angle_site_symmetry_1
_geom_angle_site_symmetry_3
_geom_angle_publ_flag
P1 Au1 Cl1 177.37(5) . . ?
N2 P1 N1 108.5(2) . . ?
N2 P1 C1 113.3(2) . . ?
N1 P1 C1 99.33(19) . . ?
N2 P1 Au1 108.33(13) . . ?
N1 P1 Au1 113.47(16) . . ?
C1 P1 Au1 113.70(13) . . ?
C25 N1 C26 112.1(4) . . ?
C25 N1 P1 118.2(3) . . ?
C26 N1 P1 124.0(3) . . ?
C27 N2 C28 112.5(4) . . ?
C27 N2 P1 123.4(3) . . ?
C28 N2 P1 123.5(3) . . ?
C2 C1 C6 118.5(4) . . ?
C2 C1 P1 125.0(3) . . ?
C6 C1 P1 116.4(3) . . ?
C3 C2 C1 119.4(4) . . ?
C3 C2 C7 114.8(3) . . ?
C1 C2 C7 125.6(4) . . ?
C4 C3 C2 121.8(4) . . ?
C4 C3 H3 119.1 . . ?
C2 C3 H3 119.1 . . ?
C3 C4 C5 119.0(4) . . ?
C3 C4 H4 120.5 . . ?
C5 C4 H4 120.5 . . ?
C4 C5 C6 121.3(4) . . ?
C4 C5 H5 119.3 . . ?
C6 C5 H5 119.3 . . ?
C5 C6 C1 119.6(3) . . ?
C5 C6 C16 115.7(3) . . ?
C1 C6 C16 124.2(3) . . ?
C8 C7 C12 118.9(4) . . ?
C8 C7 C2 121.1(3) . . ?
C12 C7 C2 119.3(3) . . ?
C9 C8 C7 119.6(4) . . ?
C9 C8 C13 118.1(4) . . ?
C7 C8 C13 122.3(4) . . ?
C10 C9 C8 121.8(4) . . ?
C10 C9 H9 119.1 . . ?
C8 C9 H9 119.1 . . ?
C11 C10 C9 117.3(4) . . ?
C11 C10 C14 121.5(4) . . ?
C9 C10 C14 121.2(4) . . ?
C12 C11 C10 122.7(4) . . ?
C12 C11 H11 118.7 . . ?
C10 C11 H11 118.7 . . ?
C11 C12 C7 119.6(4) . . ?
C11 C12 C15 120.2(4) . . ?
C7 C12 C15 120.2(4) . . ?
C8 C13 H13A 109.5 . . ?
C8 C13 H13B 109.5 . . ?
H13A C13 H13B 109.5 . . ?
C8 C13 H13C 109.5 . . ?
H13A C13 H13C 109.5 . . ?
H13B C13 H13C 109.5 . . ?
C10 C14 H14A 109.5 . . ?
C10 C14 H14B 109.5 . . ?
H14A C14 H14B 109.5 . . ?
C10 C14 H14C 109.5 . . ?
H14A C14 H14C 109.5 . . ?
H14B C14 H14C 109.5 . . ?
C12 C15 H15A 109.5 . . ?
C12 C15 H15B 109.5 . . ?
H15A C15 H15B 109.5 . . ?
C12 C15 H15C 109.5 . . ?
H15A C15 H15C 109.5 . . ?
H15B C15 H15C 109.5 . . ?
C17 C16 C21 119.8(5) . . ?
C17 C16 C6 123.0(4) . . ?
C21 C16 C6 116.7(3) . . ?
C18 C17 C16 118.9(4) . . ?
C18 C17 C22 118.8(4) . . ?
C16 C17 C22 122.3(4) . . ?
C19 C18 C17 122.0(4) . . ?
C19 C18 H18 119.0 . . ?
C17 C18 H18 119.0 . . ?
C18 C19 C20 118.0(4) . . ?
C18 C19 C23 121.0(4) . . ?
C20 C19 C23 120.9(4) . . ?
C19 C20 C21 122.3(4) . . ?
C19 C20 H20 118.8 . . ?
C21 C20 H20 118.8 . . ?
C20 C21 C16 118.7(4) . . ?
C20 C21 C24 119.3(4) . . ?
C16 C21 C24 122.0(4) . . ?
C17 C22 H22A 109.5 . . ?
C17 C22 H22B 109.5 . . ?
H22A C22 H22B 109.5 . . ?
C17 C22 H22C 109.5 . . ?
H22A C22 H22C 109.5 . . ?
H22B C22 H22C 109.5 . . ?
C19 C23 H23A 109.5 . . ?
C19 C23 H23B 109.5 . . ?
H23A C23 H23B 109.5 . . ?
C19 C23 H23C 109.5 . . ?
H23A C23 H23C 109.5 . . ?
H23B C23 H23C 109.5 . . ?
C21 C24 H24A 109.5 . . ?
C21 C24 H24B 109.5 . . ?
H24A C24 H24B 109.5 . . ?
C21 C24 H24C 109.5 . . ?
H24A C24 H24C 109.5 . . ?
H24B C24 H24C 109.5 . . ?
N1 C25 H25A 109.5 . . ?
N1 C25 H25B 109.5 . . ?
H25A C25 H25B 109.5 . . ?
N1 C25 H25C 109.5 . . ?
H25A C25 H25C 109.5 . . ?
H25B C25 H25C 109.5 . . ?
N1 C26 H26A 109.5 . . ?
N1 C26 H26B 109.5 . . ?
H26A C26 H26B 109.5 . . ?
N1 C26 H26C 109.5 . . ?
H26A C26 H26C 109.5 . . ?
H26B C26 H26C 109.5 . . ?
N2 C27 H27A 109.5 . . ?
N2 C27 H27B 109.5 . . ?
H27A C27 H27B 109.5 . . ?
N2 C27 H27C 109.5 . . ?
H27A C27 H27C 109.5 . . ?
H27B C27 H27C 109.5 . . ?
N2 C28 H28A 109.5 . . ?
N2 C28 H28B 109.5 . . ?
H28A C28 H28B 109.5 . . ?
N2 C28 H28C 109.5 . . ?
H28A C28 H28C 109.5 . . ?
H28B C28 H28C 109.5 . . ?

loop_
_geom_bond_atom_site_label_1
_geom_bond_atom_site_label_2
_geom_bond_distance
_geom_bond_site_symmetry_2
_geom_bond_publ_flag
Au1 P1 2.2366(11) . ?
Au1 Cl1 2.3017(14) . ?
P1 N2 1.657(4) . ?
P1 N1 1.659(4) . ?
P1 C1 1.846(4) . ?
N1 C25 1.453(6) . ?
N1 C26 1.472(7) . ?
N2 C27 1.457(6) . ?
N2 C28 1.461(6) . ?
C1 C2 1.413(5) . ?
C1 C6 1.424(5) . ?
C2 C3 1.397(5) . ?
C2 C7 1.503(6) . ?
C3 C4 1.380(6) . ?
C3 H3 0.9500 . ?
C4 C5 1.387(6) . ?
C4 H4 0.9500 . ?
C5 C6 1.391(6) . ?
C5 H5 0.9500 . ?
C6 C16 1.524(6) . ?
C7 C8 1.399(6) . ?
C7 C12 1.407(6) . ?
C8 C9 1.399(6) . ?
C8 C13 1.512(6) . ?
C9 C10 1.394(6) . ?
C9 H9 0.9500 . ?
C10 C11 1.386(7) . ?
C10 C14 1.501(6) . ?
C11 C12 1.378(6) . ?
C11 H11 0.9500 . ?
C12 C15 1.512(6) . ?
C13 H13A 0.9800 . ?
C13 H13B 0.9800 . ?
C13 H13C 0.9800 . ?
C14 H14A 0.9800 . ?
C14 H14B 0.9800 . ?
C14 H14C 0.9800 . ?
C15 H15A 0.9800 . ?
C15 H15B 0.9800 . ?
C15 H15C 0.9800 . ?
C16 C17 1.400(5) . ?
C16 C21 1.401(6) . ?
C17 C18 1.393(6) . ?
C17 C22 1.502(6) . ?
C18 C19 1.379(6) . ?
C18 H18 0.9500 . ?
C19 C20 1.381(7) . ?
C19 C23 1.510(6) . ?
C20 C21 1.390(6) . ?
C20 H20 0.9500 . ?
C21 C24 1.507(6) . ?
C22 H22A 0.9800 . ?
C22 H22B 0.9800 . ?
C22 H22C 0.9800 . ?
C23 H23A 0.9800 . ?
C23 H23B 0.9800 . ?
C23 H23C 0.9800 . ?
C24 H24A 0.9800 . ?
C24 H24B 0.9800 . ?
C24 H24C 0.9800 . ?
C25 H25A 0.9800 . ?
C25 H25B 0.9800 . ?
C25 H25C 0.9800 . ?
C26 H26A 0.9800 . ?
C26 H26B 0.9800 . ?
C26 H26C 0.9800 . ?
C27 H27A 0.9800 . ?
C27 H27B 0.9800 . ?
C27 H27C 0.9800 . ?
C28 H28A 0.9800 . ?
C28 H28B 0.9800 . ?
C28 H28C 0.9800 . ?

loop_
_geom_torsion_atom_site_label_1
_geom_torsion_atom_site_label_2
_geom_torsion_atom_site_label_3
_geom_torsion_atom_site_label_4
_geom_torsion
_geom_torsion_site_symmetry_1
_geom_torsion_site_symmetry_2
_geom_torsion_site_symmetry_3
_geom_torsion_site_symmetry_4
_geom_torsion_publ_flag
N2 P1 N1 C25 -78.1(4) . . . . ?
C1 P1 N1 C25 163.4(4) . . . . ?
Au1 P1 N1 C25 42.3(4) . . . . ?
N2 P1 N1 C26 73.2(4) . . . . ?
C1 P1 N1 C26 -45.3(4) . . . . ?
Au1 P1 N1 C26 -166.3(3) . . . . ?
N1 P1 N2 C27 139.0(4) . . . . ?
C1 P1 N2 C27 -111.8(4) . . . . ?
Au1 P1 N2 C27 15.4(4) . . . . ?
N1 P1 N2 C28 -31.0(4) . . . . ?
C1 P1 N2 C28 78.2(4) . . . . ?
Au1 P1 N2 C28 -154.6(3) . . . . ?
N2 P1 C1 C2 -4.0(4) . . . . ?
N1 P1 C1 C2 110.9(4) . . . . ?
Au1 P1 C1 C2 -128.2(3) . . . . ?
N2 P1 C1 C6 178.4(3) . . . . ?
N1 P1 C1 C6 -66.7(3) . . . . ?
Au1 P1 C1 C6 54.2(3) . . . . ?
C6 C1 C2 C3 4.9(5) . . . . ?
P1 C1 C2 C3 -172.7(3) . . . . ?
C6 C1 C2 C7 -169.6(3) . . . . ?
P1 C1 C2 C7 12.8(6) . . . . ?
C1 C2 C3 C4 -0.1(6) . . . . ?
C7 C2 C3 C4 175.0(4) . . . . ?
C2 C3 C4 C5 -3.6(6) . . . . ?
C3 C4 C5 C6 2.5(6) . . . . ?
C4 C5 C6 C1 2.3(6) . . . . ?
C4 C5 C6 C16 -170.6(4) . . . . ?
C2 C1 C6 C5 -5.9(5) . . . . ?
P1 C1 C6 C5 171.8(3) . . . . ?
C2 C1 C6 C16 166.3(3) . . . . ?
P1 C1 C6 C16 -16.0(5) . . . . ?
C3 C2 C7 C8 70.2(5) . . . . ?
C1 C2 C7 C8 -115.1(5) . . . . ?
C3 C2 C7 C12 -100.6(4) . . . . ?
C1 C2 C7 C12 74.1(5) . . . . ?
C12 C7 C8 C9 -3.7(6) . . . . ?
C2 C7 C8 C9 -174.5(4) . . . . ?
C12 C7 C8 C13 177.6(4) . . . . ?
C2 C7 C8 C13 6.7(6) . . . . ?
C7 C8 C9 C10 -0.2(6) . . . . ?
C13 C8 C9 C10 178.6(4) . . . . ?
C8 C9 C10 C11 2.9(6) . . . . ?
C8 C9 C10 C14 -176.9(4) . . . . ?
C9 C10 C11 C12 -1.8(6) . . . . ?
C14 C10 C11 C12 178.1(4) . . . . ?
C10 C11 C12 C7 -2.1(6) . . . . ?
C10 C11 C12 C15 177.8(4) . . . . ?
C8 C7 C12 C11 4.8(6) . . . . ?
C2 C7 C12 C11 175.9(4) . . . . ?
C8 C7 C12 C15 -175.1(4) . . . . ?
C2 C7 C12 C15 -4.0(6) . . . . ?
C5 C6 C16 C17 -84.3(5) . . . . ?
C1 C6 C16 C17 103.2(5) . . . . ?
C5 C6 C16 C21 88.0(4) . . . . ?
C1 C6 C16 C21 -84.5(5) . . . . ?
C21 C16 C17 C18 5.8(6) . . . . ?
C6 C16 C17 C18 177.8(4) . . . . ?
C21 C16 C17 C22 -171.3(4) . . . . ?
C6 C16 C17 C22 0.8(6) . . . . ?
C16 C17 C18 C19 -3.6(7) . . . . ?
C22 C17 C18 C19 173.5(4) . . . . ?
C17 C18 C19 C20 -0.2(7) . . . . ?
C17 C18 C19 C23 -178.5(5) . . . . ?
C18 C19 C20 C21 2.0(7) . . . . ?
C23 C19 C20 C21 -179.7(5) . . . . ?
C19 C20 C21 C16 0.1(7) . . . . ?
C19 C20 C21 C24 -177.4(4) . . . . ?
C17 C16 C21 C20 -4.1(6) . . . . ?
C6 C16 C21 C20 -176.6(4) . . . . ?
C17 C16 C21 C24 173.4(4) . . . . ?
C6 C16 C21 C24 0.8(6) . . . . ?
